data_4126171
loop_
_publ_author_name
'Nguyen, Andy I.'
'Suess, Daniel L. M.'
'Darago, Lucy E.'
'Oyala, Paul H.'
'Levine, Daniel S.'
'Ziegler, Micah S.'
'Britt, R. David'
'Tilley, T. Don'

_publ_section_title
;
 Manganese-Cobalt Oxido Cubanes Relevant to Manganese-Doped Water
 Oxidation Catalysts.
;
_journal_issue 15
_journal_name_full 'Journal of the American Chemical Society'
_journal_page_first 5579
_journal_page_last 5587
_journal_paper_doi 10.1021/jacs.7b01792
_journal_volume 139
_journal_year 2017
_chemical_formula_sum 'C26 H32 Cl2 Co3 Mn N3 O14'
_chemical_formula_weight 913.17
_chemical_name_systematic
;
 ?
;
_space_group_crystal_system monoclinic
_space_group_IT_number 14
_space_group_name_Hall '-P 2ybc'
_space_group_name_H-M_alt 'P 1 21/c 1'
_symmetry_space_group_name_Hall '-P 2ybc'
_symmetry_space_group_name_H-M 'P 1 21/c 1'
_atom_sites_solution_hydrogens geom
_audit_creation_method SHELXL-2013
_cell_angle_alpha 90.000(5)
_cell_angle_beta 101.013(5)
_cell_angle_gamma 90.000(5)
_cell_formula_units_Z 4
_cell_length_a 9.961(5)
_cell_length_b 14.995(5)
_cell_length_c 23.360(5)
_cell_measurement_reflns_used 9922
_cell_measurement_temperature 100(2)
_cell_measurement_theta_max 25.35
_cell_measurement_theta_min 2.24
_cell_volume 3425(2)
_computing_cell_refinement 'Bruker SAINT'
_computing_data_collection 'Bruker APEX2'
_computing_data_reduction 'Bruker SAINT'
_computing_molecular_graphics 'Bruker SHELXTL'
_computing_publication_material 'Bruker SHELXTL'
_computing_structure_refinement 'SHELXL-2013 (Sheldrick,2013)'
_computing_structure_solution 'SHELXS-97 (Sheldrick 2008)'
_diffrn_ambient_temperature 100(2)
_diffrn_detector_area_resol_mean 8.366
_diffrn_measured_fraction_theta_full 1.000
_diffrn_measured_fraction_theta_max 0.999
_diffrn_measurement_device_type 'Bruker APEX-II CCD'
_diffrn_measurement_method '\f and \w scans'
_diffrn_radiation_type MoK\a
_diffrn_radiation_wavelength 0.71073
_diffrn_reflns_av_R_equivalents 0.0505
_diffrn_reflns_av_unetI/netI 0.0307
_diffrn_reflns_Laue_measured_fraction_full 1.000
_diffrn_reflns_Laue_measured_fraction_max 0.999
_diffrn_reflns_limit_h_max 11
_diffrn_reflns_limit_h_min -11
_diffrn_reflns_limit_k_max 18
_diffrn_reflns_limit_k_min -18
_diffrn_reflns_limit_l_max 28
_diffrn_reflns_limit_l_min -26
_diffrn_reflns_number 72642
_diffrn_reflns_point_group_measured_fraction_full 1.000
_diffrn_reflns_point_group_measured_fraction_max 0.999
_diffrn_reflns_theta_full 25.000
_diffrn_reflns_theta_max 25.372
_diffrn_reflns_theta_min 1.623
_diffrn_source 'fine focused sealed source'
_exptl_absorpt_coefficient_mu 2.013
_exptl_absorpt_correction_T_max 0.7452
_exptl_absorpt_correction_T_min 0.6729
_exptl_absorpt_correction_type multi-scan
_exptl_absorpt_process_details SADABS
_exptl_crystal_colour black
_exptl_crystal_density_diffrn 1.771
_exptl_crystal_description block
_exptl_crystal_F_000 1844
_exptl_crystal_size_max 0.100
_exptl_crystal_size_mid 0.100
_exptl_crystal_size_min 0.100
_refine_diff_density_max 4.870
_refine_diff_density_min -3.861
_refine_diff_density_rms 0.171
_refine_ls_extinction_method none
_refine_ls_goodness_of_fit_ref 1.035
_refine_ls_hydrogen_treatment constr
_refine_ls_matrix_type full
_refine_ls_number_parameters 447
_refine_ls_number_reflns 6269
_refine_ls_number_restraints 0
_refine_ls_restrained_S_all 1.035
_refine_ls_R_factor_all 0.0835
_refine_ls_R_factor_gt 0.0684
_refine_ls_shift/su_max 0.005
_refine_ls_shift/su_mean 0.000
_refine_ls_structure_factor_coef Fsqd
_refine_ls_weighting_details 'w=1/[\s^2^(Fo^2^)+(0.0670P)^2^+44.1284P] where P=(Fo^2^+2Fc^2^)/3'
_refine_ls_weighting_scheme calc
_refine_ls_wR_factor_gt 0.1626
_refine_ls_wR_factor_ref 0.1746
_reflns_Friedel_coverage 0.000
_reflns_number_gt 5146
_reflns_number_total 6269
_reflns_threshold_expression 'I > 2\s(I)'
_cod_data_source_file ja7b01792_si_001.cif
_cod_data_source_block shelx
_cod_database_code 4126171
_shelx_space_group_comment
;
The symmetry employed for this shelxl refinement is uniquely defined
by the following loop, which should always be used as a source of
symmetry information in preference to the above space-group names.
They are only intended as comments.
;
_shelx_estimated_absorpt_t_min 0.824
_shelx_estimated_absorpt_t_max 0.824
_shelxl_version_number 2013-4

loop_
_space_group_symop_operation_xyz
'x, y, z'
'-x, y+1/2, -z+1/2'
'-x, -y, -z'
'x, -y-1/2, z-1/2'

loop_
_atom_site_label
_atom_site_type_symbol
_atom_site_fract_x
_atom_site_fract_y
_atom_site_fract_z
_atom_site_U_iso_or_equiv
_atom_site_adp_type
_atom_site_occupancy
_atom_site_site_symmetry_order
_atom_site_calc_flag
_atom_site_refinement_flags_posn
_atom_site_refinement_flags_adp
C1 C 0.8951(7) 0.0479(4) 0.3195(3) 0.0222(14) Uani 1 1 d . .
H1 H 0.9883 0.0365 0.3303 0.027 Uiso 1 1 calc R U
C2 C 0.8087(8) 0.0203(5) 0.3554(3) 0.0275(15) Uani 1 1 d . .
H2 H 0.8432 -0.0072 0.3908 0.033 Uiso 1 1 calc R U
C3 C 0.6692(7) 0.0343(5) 0.3378(3) 0.0297(16) Uani 1 1 d . .
H3 H 0.6086 0.0150 0.3610 0.036 Uiso 1 1 calc R U
C4 C 0.6215(7) 0.0768(5) 0.2860(3) 0.0287(16) Uani 1 1 d . .
H4 H 0.5283 0.0864 0.2732 0.034 Uiso 1 1 calc R U
C5 C 0.7153(7) 0.1052(5) 0.2533(3) 0.0223(14) Uani 1 1 d . .
H5 H 0.6835 0.1356 0.2187 0.027 Uiso 1 1 calc R U
C6 C 0.8211(7) -0.1244(4) 0.2130(3) 0.0201(13) Uani 1 1 d . .
H6 H 0.9134 -0.1372 0.2256 0.024 Uiso 1 1 calc R U
C7 C 0.7270(7) -0.1666(4) 0.2396(3) 0.0205(13) Uani 1 1 d . .
H7 H 0.7554 -0.2070 0.2697 0.025 Uiso 1 1 calc R U
C8 C 0.5898(7) -0.1483(4) 0.2211(3) 0.0233(14) Uani 1 1 d . .
H8 H 0.5245 -0.1756 0.2388 0.028 Uiso 1 1 calc R U
C9 C 0.5506(7) -0.0884(5) 0.1757(3) 0.0237(14) Uani 1 1 d . .
H9 H 0.4587 -0.0754 0.1622 0.028 Uiso 1 1 calc R U
C10 C 0.6501(6) -0.0488(4) 0.1512(3) 0.0199(13) Uani 1 1 d . .
H10 H 0.6238 -0.0089 0.1206 0.024 Uiso 1 1 calc R U
C11 C 1.1600(7) 0.2964(5) 0.0816(3) 0.0259(15) Uani 1 1 d . .
H11 H 1.1535 0.3184 0.1182 0.031 Uiso 1 1 calc R U
C12 C 1.2468(8) 0.3373(5) 0.0506(3) 0.0343(17) Uani 1 1 d . .
H12 H 1.2983 0.3865 0.0660 0.041 Uiso 1 1 calc R U
C13 C 1.2566(9) 0.3043(6) -0.0039(3) 0.042(2) Uani 1 1 d . .
H13 H 1.3132 0.3320 -0.0258 0.051 Uiso 1 1 calc R U
C14 C 1.1823(9) 0.2306(6) -0.0252(3) 0.040(2) Uani 1 1 d . .
H14 H 1.1886 0.2068 -0.0613 0.048 Uiso 1 1 calc R U
C15 C 1.0981(7) 0.1927(5) 0.0084(3) 0.0290(16) Uani 1 1 d . .
H15 H 1.0486 0.1421 -0.0056 0.035 Uiso 1 1 calc R U
C16 C 1.2349(7) 0.1229(4) 0.2927(3) 0.0209(14) Uani 1 1 d . .
C17 C 1.3320(8) 0.1392(5) 0.3497(3) 0.0325(17) Uani 1 1 d . .
H17A H 1.4177 0.1607 0.3421 0.049 Uiso 1 1 calc R U
H17B H 1.3466 0.0846 0.3714 0.049 Uiso 1 1 calc R U
H17C H 1.2935 0.1829 0.3719 0.049 Uiso 1 1 calc R U
C18 C 0.8612(7) 0.2972(4) 0.1750(3) 0.0201(13) Uani 1 1 d . .
C19 C 0.7843(8) 0.3820(5) 0.1804(3) 0.0322(17) Uani 1 1 d . .
H19A H 0.8300 0.4149 0.2138 0.048 Uiso 1 1 calc R U
H19B H 0.6930 0.3680 0.1851 0.048 Uiso 1 1 calc R U
H19C H 0.7808 0.4173 0.1459 0.048 Uiso 1 1 calc R U
C20 C 0.7788(7) 0.0638(5) 0.0280(3) 0.0224(14) Uani 1 1 d . .
C21 C 0.6768(8) 0.0519(5) -0.0278(3) 0.0350(18) Uani 1 1 d . .
H21A H 0.6017 0.0163 -0.0206 0.053 Uiso 1 1 calc R U
H21B H 0.7200 0.0227 -0.0561 0.053 Uiso 1 1 calc R U
H21C H 0.6435 0.1092 -0.0424 0.053 Uiso 1 1 calc R U
C22 C 1.1397(7) -0.1241(4) 0.1434(3) 0.0205(14) Uani 1 1 d . .
C23 C 1.1964(7) -0.2164(4) 0.1390(3) 0.0278(15) Uani 1 1 d . .
H23A H 1.2885 -0.2123 0.1325 0.042 Uiso 1 1 calc R U
H23B H 1.1410 -0.2476 0.1071 0.042 Uiso 1 1 calc R U
H23C H 1.1958 -0.2482 0.1746 0.042 Uiso 1 1 calc R U
C24 C 1.4127(7) 0.1624(4) 0.1453(3) 0.0233(14) Uani 1 1 d . .
C25 C 1.5008(8) 0.1720(5) 0.0979(3) 0.0334(17) Uani 1 1 d . .
H25A H 1.5152 0.2341 0.0910 0.050 Uiso 1 1 calc R U
H25B H 1.4544 0.1447 0.0624 0.050 Uiso 1 1 calc R U
H25C H 1.5874 0.1433 0.1107 0.050 Uiso 1 1 calc R U
C100 C 0.7537(16) 0.3618(9) 0.0035(5) 0.096(5) Uani 1 1 d . .
H10A H 0.7743 0.3307 -0.0302 0.116 Uiso 1 1 calc R U
H10B H 0.7678 0.3208 0.0362 0.116 Uiso 1 1 calc R U
N1 N 0.8483(5) 0.0908(3) 0.2690(2) 0.0168(11) Uani 1 1 d . .
N2 N 0.7846(5) -0.0654(3) 0.1695(2) 0.0162(11) Uani 1 1 d . .
N3 N 1.0840(6) 0.2252(4) 0.0603(2) 0.0224(12) Uani 1 1 d . .
O1 O 1.0376(4) 0.0182(3) 0.20828(18) 0.0152(9) Uani 1 1 d . .
O2 O 0.8549(4) 0.1090(3) 0.15080(17) 0.0157(9) Uani 1 1 d . .
O3 O 1.0980(4) 0.1749(3) 0.17555(17) 0.0161(9) Uani 1 1 d . .
O4 O 1.0533(4) 0.0566(3) 0.10265(18) 0.0172(9) Uani 1 1 d . .
O5 O 1.1145(4) 0.1515(3) 0.28944(17) 0.0172(9) Uani 1 1 d . .
O6 O 1.2823(4) 0.0810(3) 0.25365(19) 0.0212(10) Uani 1 1 d . .
O7 O 0.8986(4) 0.2525(3) 0.22095(18) 0.0177(9) Uani 1 1 d . .
O8 O 0.8823(5) 0.2777(3) 0.12409(19) 0.0206(10) Uani 1 1 d . .
O9 O 0.8038(5) -0.0053(3) 0.05976(18) 0.0205(10) Uani 1 1 d . .
O10 O 0.8303(5) 0.1416(3) 0.03839(18) 0.0216(10) Uani 1 1 d . .
O11 O 1.4284(6) 0.2124(4) 0.1857(2) 0.0386(13) Uani 1 1 d . .
O012 O 1.2252(4) -0.0643(3) 0.16412(19) 0.0203(9) Uani 1 1 d . .
O12 O 1.3270(5) 0.0960(3) 0.1362(2) 0.0247(10) Uani 1 1 d . .
O016 O 1.0126(4) -0.1148(3) 0.12627(18) 0.0193(9) Uani 1 1 d . .
Mn1 Mn 1.17641(9) 0.06307(6) 0.17307(4) 0.0155(2) Uani 1 1 d . .
Co1 Co 0.97363(8) 0.13330(5) 0.22101(3) 0.0147(2) Uani 1 1 d . .
Co2 Co 0.92079(8) -0.00306(5) 0.13583(3) 0.0155(2) Uani 1 1 d . .
Co3 Co 0.96596(9) 0.16697(5) 0.10678(3) 0.0166(2) Uani 1 1 d . .
Cl1 Cl 0.8570(7) 0.4495(4) 0.0191(2) 0.179(3) Uani 1 1 d . .
Cl2 Cl 0.5985(5) 0.3947(10) -0.0097(4) 0.452(11) Uani 1 1 d . .

loop_
_atom_site_aniso_label
_atom_site_aniso_U_11
_atom_site_aniso_U_22
_atom_site_aniso_U_33
_atom_site_aniso_U_23
_atom_site_aniso_U_13
_atom_site_aniso_U_12
C1 0.021(3) 0.020(3) 0.026(3) 0.000(3) 0.006(3) 0.001(3)
C2 0.037(4) 0.025(4) 0.022(3) 0.003(3) 0.011(3) -0.002(3)
C3 0.027(4) 0.034(4) 0.032(4) 0.000(3) 0.017(3) -0.006(3)
C4 0.019(3) 0.035(4) 0.033(4) -0.002(3) 0.009(3) 0.000(3)
C5 0.020(3) 0.026(4) 0.020(3) -0.003(3) 0.004(3) -0.001(3)
C6 0.020(3) 0.017(3) 0.023(3) -0.001(3) 0.004(3) 0.005(3)
C7 0.023(3) 0.015(3) 0.025(3) 0.003(3) 0.008(3) 0.003(3)
C8 0.021(3) 0.022(3) 0.029(4) 0.001(3) 0.011(3) -0.005(3)
C9 0.012(3) 0.029(4) 0.029(4) 0.003(3) 0.004(3) 0.002(3)
C10 0.019(3) 0.022(3) 0.018(3) 0.000(3) 0.003(2) 0.002(3)
C11 0.034(4) 0.025(4) 0.021(3) 0.000(3) 0.011(3) -0.002(3)
C12 0.042(4) 0.028(4) 0.034(4) -0.006(3) 0.009(3) -0.014(3)
C13 0.057(5) 0.048(5) 0.027(4) -0.007(4) 0.021(4) -0.026(4)
C14 0.057(5) 0.041(5) 0.026(4) -0.009(3) 0.018(4) -0.015(4)
C15 0.031(4) 0.026(4) 0.031(4) -0.004(3) 0.009(3) -0.007(3)
C16 0.024(4) 0.018(3) 0.023(3) 0.000(3) 0.009(3) -0.003(3)
C17 0.028(4) 0.040(4) 0.028(4) -0.009(3) 0.004(3) 0.007(3)
C18 0.021(3) 0.015(3) 0.024(3) -0.002(3) 0.004(3) -0.002(3)
C19 0.042(4) 0.025(4) 0.030(4) -0.002(3) 0.008(3) 0.009(3)
C20 0.023(3) 0.029(4) 0.018(3) -0.002(3) 0.009(3) -0.001(3)
C21 0.045(5) 0.041(5) 0.019(3) 0.004(3) 0.005(3) -0.015(4)
C22 0.023(4) 0.022(3) 0.020(3) 0.003(3) 0.012(3) 0.001(3)
C23 0.029(4) 0.018(3) 0.038(4) -0.003(3) 0.012(3) 0.003(3)
C24 0.022(3) 0.022(3) 0.027(4) -0.001(3) 0.006(3) 0.002(3)
C25 0.030(4) 0.031(4) 0.040(4) 0.002(3) 0.009(3) -0.003(3)
C100 0.151(14) 0.076(9) 0.047(6) 0.012(6) -0.021(7) -0.009(9)
N1 0.017(3) 0.018(3) 0.018(3) -0.003(2) 0.008(2) -0.002(2)
N2 0.018(3) 0.013(2) 0.018(3) -0.003(2) 0.004(2) -0.001(2)
N3 0.029(3) 0.018(3) 0.021(3) -0.002(2) 0.009(2) -0.005(2)
O1 0.015(2) 0.013(2) 0.019(2) -0.0015(17) 0.0068(17) -0.0019(17)
O2 0.017(2) 0.014(2) 0.016(2) 0.0010(16) 0.0040(17) -0.0005(17)
O3 0.018(2) 0.014(2) 0.017(2) -0.0029(17) 0.0064(17) -0.0046(17)
O4 0.018(2) 0.017(2) 0.019(2) -0.0028(17) 0.0082(17) -0.0053(17)
O5 0.018(2) 0.019(2) 0.015(2) -0.0018(17) 0.0051(17) 0.0019(18)
O6 0.019(2) 0.023(2) 0.023(2) -0.0016(19) 0.0073(18) -0.0018(19)
O7 0.021(2) 0.014(2) 0.018(2) -0.0008(17) 0.0053(17) -0.0002(18)
O8 0.028(2) 0.014(2) 0.021(2) 0.0013(18) 0.0074(19) 0.0013(18)
O9 0.024(2) 0.022(2) 0.016(2) -0.0024(18) 0.0054(18) -0.0058(19)
O10 0.029(3) 0.018(2) 0.018(2) 0.0001(18) 0.0055(19) -0.0019(19)
O11 0.039(3) 0.034(3) 0.045(3) -0.010(3) 0.014(3) -0.007(2)
O012 0.019(2) 0.018(2) 0.025(2) -0.0028(18) 0.0076(18) -0.0029(19)
O12 0.023(2) 0.027(3) 0.027(2) -0.006(2) 0.0121(19) -0.007(2)
O016 0.020(2) 0.019(2) 0.020(2) -0.0044(18) 0.0059(18) -0.0036(18)
Mn1 0.0157(5) 0.0148(5) 0.0177(5) -0.0029(4) 0.0076(4) -0.0033(4)
Co1 0.0163(4) 0.0139(4) 0.0154(4) -0.0012(3) 0.0064(3) -0.0014(3)
Co2 0.0168(4) 0.0132(4) 0.0178(4) -0.0018(3) 0.0067(3) -0.0028(3)
Co3 0.0213(5) 0.0141(4) 0.0155(4) -0.0006(3) 0.0063(3) -0.0026(3)
Cl1 0.216(6) 0.182(5) 0.114(3) 0.105(4) -0.032(4) -0.094(5)
Cl2 0.055(3) 0.88(3) 0.388(11) 0.522(16) -0.056(4) -0.085(7)

loop_
_atom_type_symbol
_atom_type_description
_atom_type_scat_dispersion_real
_atom_type_scat_dispersion_imag
_atom_type_scat_source
C C 0.0033 0.0016 'International Tables Vol C Tables 4.2.6.8 and 6.1.1.4'
H H 0.0000 0.0000 'International Tables Vol C Tables 4.2.6.8 and 6.1.1.4'
N N 0.0061 0.0033 'International Tables Vol C Tables 4.2.6.8 and 6.1.1.4'
O O 0.0106 0.0060 'International Tables Vol C Tables 4.2.6.8 and 6.1.1.4'
Mn Mn 0.3368 0.7283 'International Tables Vol C Tables 4.2.6.8 and 6.1.1.4'
Co Co 0.3494 0.9721 'International Tables Vol C Tables 4.2.6.8 and 6.1.1.4'
Cl Cl 0.1484 0.1585 'International Tables Vol C Tables 4.2.6.8 and 6.1.1.4'

loop_
_geom_angle_atom_site_label_1
_geom_angle_atom_site_label_2
_geom_angle_atom_site_label_3
_geom_angle
N1 C1 C2 121.7(6)
N1 C1 H1 119.1
C2 C1 H1 119.1
C1 C2 C3 118.8(6)
C1 C2 H2 120.6
C3 C2 H2 120.6
C4 C3 C2 119.4(6)
C4 C3 H3 120.3
C2 C3 H3 120.3
C3 C4 C5 118.3(7)
C3 C4 H4 120.8
C5 C4 H4 120.8
N1 C5 C4 122.9(6)
N1 C5 H5 118.5
C4 C5 H5 118.5
N2 C6 C7 122.4(6)
N2 C6 H6 118.8
C7 C6 H6 118.8
C6 C7 C8 119.1(6)
C6 C7 H7 120.4
C8 C7 H7 120.4
C7 C8 C9 119.1(6)
C7 C8 H8 120.5
C9 C8 H8 120.5
C10 C9 C8 118.6(6)
C10 C9 H9 120.7
C8 C9 H9 120.7
N2 C10 C9 122.8(6)
N2 C10 H10 118.6
C9 C10 H10 118.6
N3 C11 C12 121.7(6)
N3 C11 H11 119.2
C12 C11 H11 119.2
C11 C12 C13 119.1(7)
C11 C12 H12 120.5
C13 C12 H12 120.5
C14 C13 C12 119.6(7)
C14 C13 H13 120.2
C12 C13 H13 120.2
C13 C14 C15 118.2(7)
C13 C14 H14 120.9
C15 C14 H14 120.9
N3 C15 C14 123.2(7)
N3 C15 H15 118.4
C14 C15 H15 118.4
O5 C16 O6 127.2(6)
O5 C16 C17 116.0(6)
O6 C16 C17 116.8(6)
C16 C17 H17A 109.5
C16 C17 H17B 109.5
H17A C17 H17B 109.5
C16 C17 H17C 109.5
H17A C17 H17C 109.5
H17B C17 H17C 109.5
O7 C18 O8 126.6(6)
O7 C18 C19 116.8(6)
O8 C18 C19 116.6(6)
C18 C19 H19A 109.5
C18 C19 H19B 109.5
H19A C19 H19B 109.5
C18 C19 H19C 109.5
H19A C19 H19C 109.5
H19B C19 H19C 109.5
O9 C20 O10 127.3(6)
O9 C20 C21 115.8(6)
O10 C20 C21 116.9(6)
C20 C21 H21A 109.5
C20 C21 H21B 109.5
H21A C21 H21B 109.5
C20 C21 H21C 109.5
H21A C21 H21C 109.5
H21B C21 H21C 109.5
O016 C22 O012 127.1(6)
O016 C22 C23 116.6(6)
O012 C22 C23 116.3(6)
C22 C23 H23A 109.5
C22 C23 H23B 109.5
H23A C23 H23B 109.5
C22 C23 H23C 109.5
H23A C23 H23C 109.5
H23B C23 H23C 109.5
O11 C24 O12 126.2(6)
O11 C24 C25 120.2(6)
O12 C24 C25 113.5(6)
C24 C25 H25A 109.5
C24 C25 H25B 109.5
H25A C25 H25B 109.5
C24 C25 H25C 109.5
H25A C25 H25C 109.5
H25B C25 H25C 109.5
Cl2 C100 Cl1 109.5(10)
Cl2 C100 H10A 109.8
Cl1 C100 H10A 109.8
Cl2 C100 H10B 109.8
Cl1 C100 H10B 109.8
H10A C100 H10B 108.2
C5 N1 C1 118.8(5)
C5 N1 Co1 120.5(4)
C1 N1 Co1 120.7(4)
C6 N2 C10 118.0(5)
C6 N2 Co2 121.1(4)
C10 N2 Co2 120.9(4)
C15 N3 C11 118.3(6)
C15 N3 Co3 121.3(5)
C11 N3 Co3 120.3(4)
Mn1 O1 Co1 92.35(18)
Mn1 O1 Co2 92.72(18)
Co1 O1 Co2 97.32(19)
Co2 O2 Co3 92.83(18)
Co2 O2 Co1 98.88(19)
Co3 O2 Co1 92.87(19)
Mn1 O3 Co3 98.42(19)
Mn1 O3 Co1 92.53(18)
Co3 O3 Co1 91.86(18)
Mn1 O4 Co2 93.24(19)
Mn1 O4 Co3 98.19(19)
Co2 O4 Co3 91.71(18)
C16 O5 Co1 122.2(4)
C16 O6 Mn1 122.8(4)
C18 O7 Co1 122.9(4)
C18 O8 Co3 122.9(4)
C20 O9 Co2 122.7(4)
C20 O10 Co3 122.0(4)
C22 O012 Mn1 124.0(4)
C24 O12 Mn1 131.6(4)
C22 O016 Co2 121.7(4)
O3 Mn1 O4 82.19(18)
O3 Mn1 O1 87.73(18)
O4 Mn1 O1 87.24(18)
O3 Mn1 O12 98.63(19)
O4 Mn1 O12 93.23(19)
O1 Mn1 O12 173.63(19)
O3 Mn1 O012 169.32(18)
O4 Mn1 O012 89.44(18)
O1 Mn1 O012 85.25(18)
O12 Mn1 O012 88.41(19)
O3 Mn1 O6 89.92(18)
O4 Mn1 O6 169.99(18)
O1 Mn1 O6 86.30(18)
O12 Mn1 O6 94.04(19)
O012 Mn1 O6 97.63(18)
O3 Mn1 Co1 44.18(12)
O4 Mn1 Co1 88.16(13)
O1 Mn1 Co1 44.09(13)
O12 Mn1 Co1 142.25(15)
O012 Mn1 Co1 129.34(13)
O6 Mn1 Co1 81.88(13)
O3 Mn1 Co2 88.04(13)
O4 Mn1 Co2 43.71(13)
O1 Mn1 Co2 44.00(13)
O12 Mn1 Co2 135.33(14)
O012 Mn1 Co2 81.32(13)
O6 Mn1 Co2 130.30(13)
Co1 Mn1 Co2 63.00(4)
O3 Mn1 Co3 41.06(13)
O4 Mn1 Co3 41.21(13)
O1 Mn1 Co3 84.58(13)
O12 Mn1 Co3 99.95(15)
O012 Mn1 Co3 129.93(13)
O6 Mn1 Co3 130.32(13)
Co1 Mn1 Co3 58.48(4)
Co2 Mn1 Co3 58.24(4)
O2 Co1 O1 81.89(18)
O2 Co1 O3 86.80(18)
O1 Co1 O3 86.31(18)
O2 Co1 O5 172.77(18)
O1 Co1 O5 92.62(18)
O3 Co1 O5 88.16(18)
O2 Co1 O7 90.00(18)
O1 Co1 O7 171.00(18)
O3 Co1 O7 89.38(18)
O5 Co1 O7 95.14(18)
O2 Co1 N1 94.2(2)
O1 Co1 N1 93.7(2)
O3 Co1 N1 178.9(2)
O5 Co1 N1 90.8(2)
O7 Co1 N1 90.7(2)
O2 Co1 Co3 43.53(13)
O1 Co1 Co3 87.81(13)
O3 Co1 Co3 43.93(13)
O5 Co1 Co3 131.99(13)
O7 Co1 Co3 83.61(12)
N1 Co1 Co3 137.13(16)
O2 Co1 Mn1 87.61(13)
O1 Co1 Mn1 43.55(12)
O3 Co1 Mn1 43.29(13)
O5 Co1 Mn1 85.17(13)
O7 Co1 Mn1 132.67(13)
N1 Co1 Mn1 136.60(16)
Co3 Co1 Mn1 63.01(3)
O2 Co1 Co2 40.50(13)
O1 Co1 Co2 41.43(13)
O3 Co1 Co2 84.09(13)
O5 Co1 Co2 133.68(13)
O7 Co1 Co2 130.23(13)
N1 Co1 Co2 96.64(15)
Co3 Co1 Co2 58.31(3)
Mn1 Co1 Co2 58.72(4)
O2 Co2 O4 87.05(18)
O2 Co2 O1 81.85(18)
O4 Co2 O1 85.88(18)
O2 Co2 O9 90.89(18)
O4 Co2 O9 88.66(18)
O1 Co2 O9 171.12(18)
O2 Co2 N2 93.4(2)
O4 Co2 N2 179.5(2)
O1 Co2 N2 94.45(19)
O9 Co2 N2 91.1(2)
O2 Co2 O016 172.41(18)
O4 Co2 O016 88.88(18)
O1 Co2 O016 91.48(18)
O9 Co2 O016 95.41(18)
N2 Co2 O016 90.7(2)
O2 Co2 Co3 43.62(13)
O4 Co2 Co3 44.15(13)
O1 Co2 Co3 87.82(13)
O9 Co2 Co3 83.39(13)
N2 Co2 Co3 136.27(15)
O016 Co2 Co3 132.97(13)
O2 Co2 Mn1 87.32(13)
O4 Co2 Mn1 43.05(13)
O1 Co2 Mn1 43.28(12)
O9 Co2 Mn1 131.71(13)
N2 Co2 Mn1 137.22(15)
O016 Co2 Mn1 85.34(13)
Co3 Co2 Mn1 62.90(3)
O2 Co2 Co1 40.63(13)
O4 Co2 Co1 83.98(13)
O1 Co2 Co1 41.26(12)
O9 Co2 Co1 131.12(14)
N2 Co2 Co1 96.56(15)
O016 Co2 Co1 132.49(13)
Co3 Co2 Co1 58.45(3)
Mn1 Co2 Co1 58.28(3)
O2 Co3 O3 87.16(18)
O2 Co3 O4 86.95(18)
O3 Co3 O4 81.03(18)
O2 Co3 O10 88.23(18)
O3 Co3 O10 172.17(19)
O4 Co3 O10 92.41(19)
O2 Co3 O8 87.73(18)
O3 Co3 O8 91.50(18)
O4 Co3 O8 171.03(18)
O10 Co3 O8 94.63(19)
O2 Co3 N3 178.7(2)
O3 Co3 N3 92.8(2)
O4 Co3 N3 91.8(2)
O10 Co3 N3 91.6(2)
O8 Co3 N3 93.5(2)
O2 Co3 Co2 43.55(13)
O3 Co3 Co2 88.16(13)
O4 Co3 Co2 44.13(13)
O10 Co3 Co2 84.14(13)
O8 Co3 Co2 131.24(13)
N3 Co3 Co2 135.19(16)
O2 Co3 Co1 43.60(13)
O3 Co3 Co1 44.22(12)
O4 Co3 Co1 87.71(13)
O10 Co3 Co1 131.78(14)
O8 Co3 Co1 83.46(13)
N3 Co3 Co1 136.57(17)
Co2 Co3 Co1 63.24(3)
O2 Co3 Mn1 84.08(13)
O3 Co3 Mn1 40.52(13)
O4 Co3 Mn1 40.60(13)
O10 Co3 Mn1 132.58(14)
O8 Co3 Mn1 131.52(14)
N3 Co3 Mn1 95.09(17)
Co2 Co3 Mn1 58.86(4)
Co1 Co3 Mn1 58.51(3)

loop_
_geom_bond_atom_site_label_1
_geom_bond_atom_site_label_2
_geom_bond_distance
C1 N1 1.346(8)
C1 C2 1.375(9)
C1 H1 0.9300
C2 C3 1.388(10)
C2 H2 0.9300
C3 C4 1.371(10)
C3 H3 0.9300
C4 C5 1.382(9)
C4 H4 0.9300
C5 N1 1.323(8)
C5 H5 0.9300
C6 N2 1.346(8)
C6 C7 1.373(9)
C6 H6 0.9300
C7 C8 1.380(9)
C7 H7 0.9300
C8 C9 1.387(10)
C8 H8 0.9300
C9 C10 1.371(9)
C9 H9 0.9300
C10 N2 1.349(8)
C10 H10 0.9300
C11 N3 1.348(9)
C11 C12 1.373(10)
C11 H11 0.9300
C12 C13 1.387(10)
C12 H12 0.9300
C13 C14 1.369(11)
C13 H13 0.9300
C14 C15 1.376(10)
C14 H14 0.9300
C15 N3 1.338(9)
C15 H15 0.9300
C16 O5 1.263(8)
C16 O6 1.269(8)
C16 C17 1.510(9)
C17 H17A 0.9600
C17 H17B 0.9600
C17 H17C 0.9600
C18 O7 1.259(8)
C18 O8 1.280(8)
C18 C19 1.503(9)
C19 H19A 0.9600
C19 H19B 0.9600
C19 H19C 0.9600
C20 O9 1.270(8)
C20 O10 1.280(8)
C20 C21 1.502(9)
C21 H21A 0.9600
C21 H21B 0.9600
C21 H21C 0.9600
C22 O016 1.260(8)
C22 O012 1.268(8)
C22 C23 1.506(9)
C23 H23A 0.9600
C23 H23B 0.9600
C23 H23C 0.9600
C24 O11 1.193(8)
C24 O12 1.303(8)
C24 C25 1.545(10)
C25 H25A 0.9600
C25 H25B 0.9600
C25 H25C 0.9600
C100 Cl2 1.596(17)
C100 Cl1 1.667(14)
C100 H10A 0.9700
C100 H10B 0.9700
N1 Co1 1.938(5)
N2 Co2 1.933(5)
N3 Co3 1.953(5)
O1 Mn1 1.864(4)
O1 Co1 1.883(4)
O1 Co2 1.889(4)
O2 Co2 1.861(4)
O2 Co3 1.864(4)
O2 Co1 1.866(4)
O3 Mn1 1.855(4)
O3 Co3 1.876(4)
O3 Co1 1.886(4)
O4 Mn1 1.857(4)
O4 Co2 1.880(4)
O4 Co3 1.880(4)
O5 Co1 1.934(4)
O6 Mn1 1.993(4)
O7 Co1 1.937(4)
O8 Co3 1.935(4)
O9 Co2 1.930(4)
O10 Co3 1.923(4)
O012 Mn1 1.991(4)
O12 Mn1 1.931(4)
O016 Co2 1.942(4)
Mn1 Co1 2.7031(15)
Mn1 Co2 2.7160(17)
Mn1 Co3 2.8248(15)
Co1 Co3 2.7025(12)
Co1 Co2 2.8315(13)
Co2 Co3 2.6982(14)
